data_4336151
loop_
_publ_author_name
'Chunying Tang'
'Fang Wang'
'Wenqing Jiang'
'Yong Zhang'
'Dingxian Jia'

_publ_contact_author_address
;Soochow University
      College of Chemistry, Chemical Engineering and Materials Science
      P.O. Box 174, Renai Road 199, Suzhou 215123
      P.R.China.
;
_publ_contact_author_email jiadingxian@suda.edu.cn
_publ_contact_author_fax 86-512-65880089
_publ_contact_author_name 'Dr. Dingxian Jia'
_publ_contact_author_phone 86-512-65880089
_publ_section_title
;
 Clusters [Co(As3S3)2]2-, [Ni(As3S3)2]2-, and [{Co(en)}6(\m3-S)4(AsS3)4]2-
 with Co-As or Ni-As Bonds: Solvothermal Syntheses and Characterizations
 of Thioarsenates Containing Transition-Metal Complexes
;
_journal_name_full 'Inorganic Chemistry'
_journal_page_first 10860
_journal_page_last 10868
_journal_paper_doi 10.1021/ic4007982
_journal_volume 52
_journal_year 2013
_chemical_formula_moiety 'C24 H78  N18 Co3 As6 S12'
_chemical_formula_sum 'C24 H78 As6 Co3 N18 S12'
_chemical_formula_weight 1630.05
_chemical_name_systematic
; 
 ? 
;
_space_group_IT_number 14
_symmetry_cell_setting monoclinic
_symmetry_Int_Tables_number 14
_symmetry_space_group_name_Hall '-P 2ybc'
_symmetry_space_group_name_H-M 'P 1 21/c 1'
_atom_sites_solution_hydrogens geom
_atom_sites_solution_primary direct
_atom_sites_solution_secondary difmap
_audit_creation_method SHELXL-97
_cell_angle_alpha 90.00
_cell_angle_beta 94.92(3)
_cell_angle_gamma 90.00
_cell_formula_units_Z 2
_cell_length_a 19.014(4)
_cell_length_b 8.6662(17)
_cell_length_c 18.243(4)
_cell_measurement_reflns_used 8911
_cell_measurement_temperature 223(2)
_cell_measurement_theta_max 25.35
_cell_measurement_theta_min 3.1879
_cell_volume 2995.0(11)
_computing_cell_refinement CrystalClear
_computing_data_collection CrystalClear
_computing_data_reduction CrystalStructure
_computing_structure_refinement 'SHELXL-97 (Sheldrick, 1997)'
_computing_structure_solution 'SHELXS-97 (Sheldrick, 1990)'
_diffrn_ambient_temperature 223(2)
_diffrn_detector_area_resol_mean 14.63
_diffrn_measured_fraction_theta_full 0.994
_diffrn_measured_fraction_theta_max 0.994
_diffrn_measurement_device_type 'Rigaku Saturn'
_diffrn_measurement_method \w
_diffrn_radiation_monochromator graphite
_diffrn_radiation_source 'fine-focus sealed tube'
_diffrn_radiation_type MoK\a
_diffrn_radiation_wavelength 0.71073
_diffrn_reflns_av_R_equivalents 0.0516
_diffrn_reflns_av_sigmaI/netI 0.0440
_diffrn_reflns_limit_h_max 22
_diffrn_reflns_limit_h_min -22
_diffrn_reflns_limit_k_max 10
_diffrn_reflns_limit_k_min -9
_diffrn_reflns_limit_l_max 21
_diffrn_reflns_limit_l_min -21
_diffrn_reflns_number 28025
_diffrn_reflns_theta_full 25.35
_diffrn_reflns_theta_max 25.35
_diffrn_reflns_theta_min 3.19
_exptl_absorpt_coefficient_mu 4.568
_exptl_absorpt_correction_T_max 0.2623
_exptl_absorpt_correction_T_min 0.1998
_exptl_absorpt_correction_type multi-scan
_exptl_absorpt_process_details 'Jacobson, R. (1998) Private communication'
_exptl_crystal_colour orange
_exptl_crystal_density_diffrn 1.807
_exptl_crystal_description Block
_exptl_crystal_F_000 1644
_exptl_crystal_size_max 0.52
_exptl_crystal_size_mid 0.40
_exptl_crystal_size_min 0.40
_refine_diff_density_max 1.417
_refine_diff_density_min -0.844
_refine_diff_density_rms 0.100
_refine_ls_extinction_method none
_refine_ls_goodness_of_fit_ref 1.124
_refine_ls_hydrogen_treatment constr
_refine_ls_matrix_type full
_refine_ls_number_parameters 274
_refine_ls_number_reflns 5447
_refine_ls_number_restraints 1
_refine_ls_restrained_S_all 1.126
_refine_ls_R_factor_all 0.0664
_refine_ls_R_factor_gt 0.0516
_refine_ls_shift/su_max 0.001
_refine_ls_shift/su_mean 0.000
_refine_ls_structure_factor_coef Fsqd
_refine_ls_weighting_details 'calc w=1/[\s^2^(Fo^2^)+(0.0372P)^2^+6.6146P] where P=(Fo^2^+2Fc^2^)/3'
_refine_ls_weighting_scheme calc
_refine_ls_wR_factor_gt 0.1034
_refine_ls_wR_factor_ref 0.1097
_reflns_number_gt 4531
_reflns_number_total 5447
_reflns_threshold_expression >2sigma(I)
_cod_data_source_file ic4007982_si_002_5.cif
_cod_data_source_block compound_4
_cod_original_cell_volume 2995.0(10)
_cod_original_sg_symbol_H-M 'P 21/c '
_cod_original_formula_sum 'C24 H78  As6 Co3 N18 S12'
_cod_database_code 4336151

loop_
_symmetry_equiv_pos_as_xyz
'x, y, z'
'-x, y+1/2, -z+1/2'
'-x, -y, -z'
'x, -y-1/2, z-1/2'

loop_
_atom_site_label
_atom_site_type_symbol
_atom_site_fract_x
_atom_site_fract_y
_atom_site_fract_z
_atom_site_U_iso_or_equiv
_atom_site_adp_type
_atom_site_occupancy
_atom_site_symmetry_multiplicity
_atom_site_calc_flag
_atom_site_refinement_flags
As1 As 0.35146(3) 0.60798(7) 0.15228(3) 0.04215(17) Uani 1 1 d .
As2 As 0.24302(3) 0.81830(7) 0.03798(3) 0.04410(18) Uani 1 1 d .
As3 As 0.17431(3) 0.55341(7) 0.15481(3) 0.04376(18) Uani 1 1 d .
S1 S 0.34584(8) 0.68101(18) 0.03064(8) 0.0419(4) Uani 1 1 d .
S2 S 0.27369(8) 0.40653(18) 0.14562(8) 0.0445(4) Uani 1 1 d .
S3 S 0.44949(8) 0.4846(2) 0.17105(9) 0.0490(4) Uani 1 1 d .
S4 S 0.16111(8) 0.62485(19) 0.03222(9) 0.0493(4) Uani 1 1 d .
S5 S 0.22369(8) 0.90532(18) -0.07262(9) 0.0488(4) Uani 1 1 d .
S6 S 0.09652(10) 0.3792(2) 0.16277(10) 0.0605(5) Uani 1 1 d .
Co1 Co 0.65614(4) 0.72430(8) 0.13982(4) 0.03193(18) Uani 1 1 d .
Co2 Co 0.0000 0.0000 0.0000 0.0425(3) Uani 1 2 d S
N1 N 0.6342(3) 0.9591(5) 0.1566(3) 0.0411(11) Uani 1 1 d .
H1A H 0.6321 0.9763 0.2051 0.049 Uiso 1 1 calc R
H1B H 0.6696 1.0167 0.1414 0.049 Uiso 1 1 calc R
N2 N 0.5529(2) 0.7296(5) 0.0848(2) 0.0373(11) Uani 1 1 d .
H2 H 0.5283 0.6470 0.1000 0.045 Uiso 1 1 calc R
N3 N 0.6847(3) 0.7567(6) 0.0302(2) 0.0441(12) Uani 1 1 d .
H3A H 0.7180 0.8305 0.0298 0.053 Uiso 1 1 calc R
H3B H 0.7028 0.6685 0.0138 0.053 Uiso 1 1 calc R
N4 N 0.6122(3) 0.6556(5) 0.2390(2) 0.0407(11) Uani 1 1 d .
H4A H 0.6242 0.7246 0.2748 0.049 Uiso 1 1 calc R
H4B H 0.5648 0.6534 0.2315 0.049 Uiso 1 1 calc R
N5 N 0.6872(3) 0.4886(5) 0.1423(3) 0.0436(12) Uani 1 1 d .
H5 H 0.6750 0.4480 0.0969 0.052 Uiso 1 1 calc R
N6 N 0.7609(2) 0.7526(6) 0.1851(3) 0.0455(12) Uani 1 1 d .
H6A H 0.7849 0.8084 0.1540 0.055 Uiso 1 1 calc R
H6B H 0.7610 0.8051 0.2277 0.055 Uiso 1 1 calc R
N7 N -0.0379(3) 0.1400(6) 0.0858(3) 0.0521(13) Uani 1 1 d .
H7A H -0.0148 0.2307 0.0882 0.063 Uiso 1 1 calc R
H7B H -0.0842 0.1594 0.0755 0.063 Uiso 1 1 calc R
N8 N 0.0259(3) -0.1476(7) 0.0891(4) 0.0688(18) Uani 1 1 d .
H8 H 0.0691 -0.1888 0.0834 0.083 Uiso 1 1 calc R
N9 N 0.0947(4) 0.1322(8) 0.0092(4) 0.0863(14) Uani 1 1 d .
H9A H 0.0989 0.1812 0.0528 0.104 Uiso 1 1 calc R
H9B H 0.1320 0.0690 0.0073 0.104 Uiso 1 1 calc R
C1 C 0.5674(3) 1.0072(7) 0.1169(3) 0.0471(15) Uani 1 1 d .
H1C H 0.5762 1.0476 0.0690 0.057 Uiso 1 1 calc R
H1D H 0.5458 1.0882 0.1441 0.057 Uiso 1 1 calc R
C2 C 0.5185(3) 0.8716(7) 0.1079(4) 0.0459(15) Uani 1 1 d .
H2A H 0.4986 0.8525 0.1543 0.055 Uiso 1 1 calc R
H2B H 0.4798 0.8969 0.0717 0.055 Uiso 1 1 calc R
C3 C 0.5578(3) 0.7165(8) 0.0055(3) 0.0517(16) Uani 1 1 d .
H3C H 0.5153 0.7585 -0.0203 0.062 Uiso 1 1 calc R
H3D H 0.5609 0.6084 -0.0076 0.062 Uiso 1 1 calc R
C4 C 0.6220(3) 0.8021(8) -0.0188(3) 0.0479(15) Uani 1 1 d .
H4C H 0.6291 0.7760 -0.0693 0.057 Uiso 1 1 calc R
H4D H 0.6147 0.9126 -0.0158 0.057 Uiso 1 1 calc R
C5 C 0.6383(4) 0.5035(8) 0.2618(4) 0.0589(18) Uani 1 1 d .
H5A H 0.6050 0.4547 0.2919 0.071 Uiso 1 1 calc R
H5B H 0.6830 0.5139 0.2912 0.071 Uiso 1 1 calc R
C6 C 0.6478(4) 0.4043(7) 0.1956(4) 0.065(2) Uani 1 1 d .
H6C H 0.6733 0.3112 0.2110 0.078 Uiso 1 1 calc R
H6D H 0.6020 0.3743 0.1726 0.078 Uiso 1 1 calc R
C7 C 0.7645(4) 0.4826(9) 0.1550(5) 0.078(2) Uani 1 1 d .
H7C H 0.7776 0.3854 0.1787 0.093 Uiso 1 1 calc R
H7D H 0.7842 0.4836 0.1077 0.093 Uiso 1 1 calc R
C8 C 0.7958(4) 0.6048(9) 0.1987(5) 0.085(3) Uani 1 1 d .
H8A H 0.8449 0.6146 0.1889 0.101 Uiso 1 1 calc R
H8B H 0.7945 0.5784 0.2503 0.101 Uiso 1 1 calc R
C9 C -0.0269(4) 0.0603(10) 0.1571(4) 0.076(2) Uani 1 1 d .
H9C H -0.0700 0.0080 0.1675 0.092 Uiso 1 1 calc R
H9D H -0.0155 0.1353 0.1958 0.092 Uiso 1 1 calc R
C10 C 0.0319(5) -0.0550(11) 0.1564(4) 0.085(3) Uani 1 1 d .
H10A H 0.0768 -0.0011 0.1603 0.102 Uiso 1 1 calc R
H10B H 0.0309 -0.1226 0.1987 0.102 Uiso 1 1 calc R
C11 C 0.0944(4) 0.2399(10) -0.0473(5) 0.0863(14) Uani 1 1 d D
H11A H 0.1246 0.2021 -0.0836 0.104 Uiso 1 1 calc R
H11B H 0.1150 0.3348 -0.0273 0.104 Uiso 1 1 calc R
C12 C 0.0261(4) 0.2754(10) -0.0843(5) 0.0863(14) Uani 1 1 d D
H12A H 0.0330 0.3095 -0.1339 0.104 Uiso 1 1 calc R
H12B H 0.0062 0.3613 -0.0590 0.104 Uiso 1 1 calc R

loop_
_atom_site_aniso_label
_atom_site_aniso_U_11
_atom_site_aniso_U_22
_atom_site_aniso_U_33
_atom_site_aniso_U_23
_atom_site_aniso_U_13
_atom_site_aniso_U_12
As1 0.0496(4) 0.0447(4) 0.0318(3) -0.0021(3) 0.0019(3) -0.0036(3)
As2 0.0517(4) 0.0349(3) 0.0465(4) 0.0037(3) 0.0089(3) 0.0011(3)
As3 0.0446(4) 0.0418(4) 0.0466(4) 0.0010(3) 0.0136(3) -0.0007(3)
S1 0.0394(8) 0.0485(9) 0.0378(8) 0.0051(7) 0.0025(6) -0.0027(7)
S2 0.0405(8) 0.0476(9) 0.0460(9) 0.0113(7) 0.0065(7) 0.0014(7)
S3 0.0403(8) 0.0595(10) 0.0462(9) 0.0130(7) -0.0025(7) -0.0101(7)
S4 0.0415(9) 0.0500(10) 0.0563(10) 0.0200(8) 0.0035(7) -0.0030(7)
S5 0.0479(9) 0.0441(9) 0.0547(10) 0.0179(7) 0.0054(8) -0.0027(7)
S6 0.0559(10) 0.0698(12) 0.0571(11) 0.0094(9) 0.0124(9) -0.0180(9)
Co1 0.0392(4) 0.0296(4) 0.0273(4) -0.0001(3) 0.0049(3) -0.0036(3)
Co2 0.0361(6) 0.0408(6) 0.0515(7) 0.0040(5) 0.0089(5) 0.0018(5)
N1 0.050(3) 0.034(3) 0.039(3) -0.004(2) 0.008(2) -0.004(2)
N2 0.041(3) 0.038(3) 0.033(3) 0.003(2) 0.002(2) -0.003(2)
N3 0.052(3) 0.048(3) 0.034(3) 0.000(2) 0.014(2) -0.006(2)
N4 0.051(3) 0.039(3) 0.033(3) 0.003(2) 0.006(2) -0.003(2)
N5 0.059(3) 0.032(3) 0.040(3) -0.007(2) 0.004(2) -0.003(2)
N6 0.045(3) 0.053(3) 0.039(3) -0.005(2) 0.002(2) -0.007(2)
N7 0.047(3) 0.053(3) 0.057(3) -0.004(3) 0.011(3) -0.002(2)
N8 0.052(4) 0.072(4) 0.084(5) 0.031(4) 0.017(3) 0.010(3)
N9 0.075(3) 0.067(3) 0.120(4) 0.015(2) 0.026(3) -0.011(2)
C1 0.057(4) 0.037(3) 0.049(4) -0.004(3) 0.009(3) 0.005(3)
C2 0.044(3) 0.042(4) 0.051(4) 0.000(3) 0.005(3) 0.004(3)
C3 0.056(4) 0.055(4) 0.043(4) -0.006(3) -0.007(3) 0.006(3)
C4 0.060(4) 0.056(4) 0.027(3) 0.003(3) 0.002(3) 0.008(3)
C5 0.074(5) 0.054(4) 0.051(4) 0.020(3) 0.021(4) 0.016(4)
C6 0.091(6) 0.033(4) 0.075(5) 0.009(3) 0.028(4) 0.003(3)
C7 0.062(5) 0.060(5) 0.111(7) -0.025(5) 0.006(5) 0.011(4)
C8 0.052(5) 0.068(6) 0.128(8) 0.003(5) -0.024(5) 0.011(4)
C9 0.084(6) 0.090(6) 0.057(5) 0.000(4) 0.019(4) 0.001(5)
C10 0.077(6) 0.117(8) 0.061(5) 0.034(5) 0.011(4) 0.019(5)
C11 0.075(3) 0.067(3) 0.120(4) 0.015(2) 0.026(3) -0.011(2)
C12 0.075(3) 0.067(3) 0.120(4) 0.015(2) 0.026(3) -0.011(2)

loop_
_atom_type_symbol
_atom_type_description
_atom_type_scat_dispersion_real
_atom_type_scat_dispersion_imag
_atom_type_scat_source
C C 0.0033 0.0016 'International Tables Vol C Tables 4.2.6.8 and 6.1.1.4'
H H 0.0000 0.0000 'International Tables Vol C Tables 4.2.6.8 and 6.1.1.4'
N N 0.0061 0.0033 'International Tables Vol C Tables 4.2.6.8 and 6.1.1.4'
S S 0.1246 0.1234 'International Tables Vol C Tables 4.2.6.8 and 6.1.1.4'
Co Co 0.3393 1.1124 'International Tables Vol C Tables 4.2.6.8 and 6.1.1.4'
As As 0.0499 2.0058 'International Tables Vol C Tables 4.2.6.8 and 6.1.1.4'

loop_
_geom_angle_atom_site_label_1
_geom_angle_atom_site_label_2
_geom_angle_atom_site_label_3
_geom_angle
_geom_angle_site_symmetry_1
_geom_angle_site_symmetry_3
S3 As1 S2 100.19(6) . .
S3 As1 S1 104.96(7) . .
S2 As1 S1 100.52(6) . .
S5 As2 S4 98.79(7) . .
S5 As2 S1 101.76(7) . .
S4 As2 S1 101.37(6) . .
S6 As3 S2 101.13(7) . .
S6 As3 S4 103.73(7) . .
S2 As3 S4 95.71(6) . .
As1 S1 As2 93.18(6) . .
As1 S2 As3 96.06(6) . .
As2 S4 As3 97.75(7) . .
N6 Co1 N1 91.30(19) . .
N6 Co1 N5 81.48(19) . .
N1 Co1 N5 169.75(19) . .
N6 Co1 N2 170.73(19) . .
N1 Co1 N2 82.05(18) . .
N5 Co1 N2 105.90(19) . .
N6 Co1 N3 92.54(19) . .
N1 Co1 N3 94.53(19) . .
N5 Co1 N3 93.05(19) . .
N2 Co1 N3 81.62(18) . .
N6 Co1 N4 97.18(19) . .
N1 Co1 N4 92.83(18) . .
N5 Co1 N4 80.95(18) . .
N2 Co1 N4 89.62(18) . .
N3 Co1 N4 167.67(19) . .
N8 Co2 N8 180.0(3) 3 .
N8 Co2 N9 97.3(3) 3 3
N8 Co2 N9 82.7(3) . 3
N8 Co2 N9 82.7(3) 3 .
N8 Co2 N9 97.3(3) . .
N9 Co2 N9 180.0(3) 3 .
N8 Co2 N7 98.6(2) 3 .
N8 Co2 N7 81.4(2) . .
N9 Co2 N7 91.5(2) 3 .
N9 Co2 N7 88.5(2) . .
N8 Co2 N7 81.4(2) 3 3
N8 Co2 N7 98.6(2) . 3
N9 Co2 N7 88.5(2) 3 3
N9 Co2 N7 91.5(2) . 3
N7 Co2 N7 180.0(3) . 3
C1 N1 Co1 112.1(3) . .
C1 N1 H1A 109.2 . .
Co1 N1 H1A 109.2 . .
C1 N1 H1B 109.2 . .
Co1 N1 H1B 109.2 . .
H1A N1 H1B 107.9 . .
C3 N2 C2 114.5(5) . .
C3 N2 Co1 109.3(4) . .
C2 N2 Co1 107.4(3) . .
C3 N2 H2 108.5 . .
C2 N2 H2 108.5 . .
Co1 N2 H2 108.5 . .
C4 N3 Co1 110.1(3) . .
C4 N3 H3A 109.6 . .
Co1 N3 H3A 109.6 . .
C4 N3 H3B 109.6 . .
Co1 N3 H3B 109.6 . .
H3A N3 H3B 108.2 . .
C5 N4 Co1 110.2(4) . .
C5 N4 H4A 109.6 . .
Co1 N4 H4A 109.6 . .
C5 N4 H4B 109.6 . .
Co1 N4 H4B 109.6 . .
H4A N4 H4B 108.1 . .
C7 N5 C6 115.8(6) . .
C7 N5 Co1 108.1(4) . .
C6 N5 Co1 109.6(4) . .
C7 N5 H5 107.7 . .
C6 N5 H5 107.7 . .
Co1 N5 H5 107.7 . .
C8 N6 Co1 111.6(4) . .
C8 N6 H6A 109.3 . .
Co1 N6 H6A 109.3 . .
C8 N6 H6B 109.3 . .
Co1 N6 H6B 109.3 . .
H6A N6 H6B 108.0 . .
C9 N7 Co2 110.3(4) . .
C9 N7 H7A 109.6 . .
Co2 N7 H7A 109.6 . .
C9 N7 H7B 109.6 . .
Co2 N7 H7B 109.6 . .
H7A N7 H7B 108.1 . .
C10 N8 C12 117.6(7) . 3
C10 N8 Co2 108.2(5) . .
C12 N8 Co2 107.4(5) 3 .
C10 N8 H8 107.8 . .
C12 N8 H8 107.8 3 .
Co2 N8 H8 107.8 . .
C11 N9 Co2 110.7(6) . .
C11 N9 H9A 109.5 . .
Co2 N9 H9A 109.5 . .
C11 N9 H9B 109.5 . .
Co2 N9 H9B 109.5 . .
H9A N9 H9B 108.1 . .
N1 C1 C2 109.5(5) . .
N1 C1 H1C 109.8 . .
C2 C1 H1C 109.8 . .
N1 C1 H1D 109.8 . .
C2 C1 H1D 109.8 . .
H1C C1 H1D 108.2 . .
N2 C2 C1 113.5(5) . .
N2 C2 H2A 108.9 . .
C1 C2 H2A 108.9 . .
N2 C2 H2B 108.9 . .
C1 C2 H2B 108.9 . .
H2A C2 H2B 107.7 . .
N2 C3 C4 111.7(5) . .
N2 C3 H3C 109.3 . .
C4 C3 H3C 109.3 . .
N2 C3 H3D 109.3 . .
C4 C3 H3D 109.3 . .
H3C C3 H3D 107.9 . .
N3 C4 C3 108.6(5) . .
N3 C4 H4C 110.0 . .
C3 C4 H4C 110.0 . .
N3 C4 H4D 110.0 . .
C3 C4 H4D 110.0 . .
H4C C4 H4D 108.4 . .
N4 C5 C6 110.5(5) . .
N4 C5 H5A 109.6 . .
C6 C5 H5A 109.6 . .
N4 C5 H5B 109.6 . .
C6 C5 H5B 109.6 . .
H5A C5 H5B 108.1 . .
N5 C6 C5 110.5(5) . .
N5 C6 H6C 109.6 . .
C5 C6 H6C 109.6 . .
N5 C6 H6D 109.6 . .
C5 C6 H6D 109.6 . .
H6C C6 H6D 108.1 . .
C8 C7 N5 115.2(6) . .
C8 C7 H7C 108.5 . .
N5 C7 H7C 108.5 . .
C8 C7 H7D 108.5 . .
N5 C7 H7D 108.5 . .
H7C C7 H7D 107.5 . .
C7 C8 N6 113.3(6) . .
C7 C8 H8A 108.9 . .
N6 C8 H8A 108.9 . .
C7 C8 H8B 108.9 . .
N6 C8 H8B 108.9 . .
H8A C8 H8B 107.7 . .
N7 C9 C10 110.7(6) . .
N7 C9 H9C 109.5 . .
C10 C9 H9C 109.5 . .
N7 C9 H9D 109.5 . .
C10 C9 H9D 109.5 . .
H9C C9 H9D 108.1 . .
N8 C10 C9 111.6(7) . .
N8 C10 H10A 109.3 . .
C9 C10 H10A 109.3 . .
N8 C10 H10B 109.3 . .
C9 C10 H10B 109.3 . .
H10A C10 H10B 108.0 . .
N9 C11 C12 115.9(7) . .
N9 C11 H11A 108.3 . .
C12 C11 H11A 108.3 . .
N9 C11 H11B 108.3 . .
C12 C11 H11B 108.3 . .
H11A C11 H11B 107.4 . .
C11 C12 N8 115.9(7) . 3
C11 C12 H12A 108.3 . .
N8 C12 H12A 108.3 3 .
C11 C12 H12B 108.3 . .
N8 C12 H12B 108.3 3 .
H12A C12 H12B 107.4 . .

loop_
_geom_bond_atom_site_label_1
_geom_bond_atom_site_label_2
_geom_bond_distance
_geom_bond_site_symmetry_2
As1 S3 2.1505(18) .
As1 S2 2.2844(17) .
As1 S1 2.3012(16) .
As2 S5 2.1558(17) .
As2 S4 2.2846(17) .
As2 S1 2.3025(17) .
As3 S6 2.1269(18) .
As3 S2 2.2964(17) .
As3 S4 2.3134(18) .
Co1 N6 2.104(5) .
Co1 N1 2.105(4) .
Co1 N5 2.125(5) .
Co1 N2 2.127(5) .
Co1 N3 2.135(4) .
Co1 N4 2.141(4) .
Co2 N8 2.094(6) 3
Co2 N8 2.094(6) .
Co2 N9 2.128(6) 3
Co2 N9 2.128(6) .
Co2 N7 2.153(5) .
Co2 N7 2.153(5) 3
N1 C1 1.469(7) .
N1 H1A 0.9000 .
N1 H1B 0.9000 .
N2 C3 1.462(7) .
N2 C2 1.473(7) .
N2 H2 0.9100 .
N3 C4 1.481(7) .
N3 H3A 0.9000 .
N3 H3B 0.9000 .
N4 C5 1.456(7) .
N4 H4A 0.9000 .
N4 H4B 0.9000 .
N5 C7 1.469(8) .
N5 C6 1.472(8) .
N5 H5 0.9100 .
N6 C8 1.454(9) .
N6 H6A 0.9000 .
N6 H6B 0.9000 .
N7 C9 1.472(9) .
N7 H7A 0.9000 .
N7 H7B 0.9000 .
N8 C10 1.463(10) .
N8 C12 1.483(10) 3
N8 H8 0.9100 .
N9 C11 1.390(10) .
N9 H9A 0.9000 .
N9 H9B 0.9000 .
C1 C2 1.499(8) .
C1 H1C 0.9700 .
C1 H1D 0.9700 .
C2 H2A 0.9700 .
C2 H2B 0.9700 .
C3 C4 1.527(9) .
C3 H3C 0.9700 .
C3 H3D 0.9700 .
C4 H4C 0.9700 .
C4 H4D 0.9700 .
C5 C6 1.505(9) .
C5 H5A 0.9700 .
C5 H5B 0.9700 .
C6 H6C 0.9700 .
C6 H6D 0.9700 .
C7 C8 1.425(10) .
C7 H7C 0.9700 .
C7 H7D 0.9700 .
C8 H8A 0.9700 .
C8 H8B 0.9700 .
C9 C10 1.500(11) .
C9 H9C 0.9700 .
C9 H9D 0.9700 .
C10 H10A 0.9700 .
C10 H10B 0.9700 .
C11 C12 1.444(10) .
C11 H11A 0.9700 .
C11 H11B 0.9700 .
C12 N8 1.483(10) 3
C12 H12A 0.9700 .
C12 H12B 0.9700 .

loop_
_geom_hbond_atom_site_label_D
_geom_hbond_atom_site_label_H
_geom_hbond_atom_site_label_A
_geom_hbond_distance_DH
_geom_hbond_distance_HA
_geom_hbond_distance_DA
_geom_hbond_angle_DHA
_geom_hbond_site_symmetry_A
N1 H1A S3 0.90 2.85 3.650(5) 148.8 2_655
N1 H1B S5 0.90 2.57 3.426(5) 160.0 3_675
N2 H2 S3 0.91 2.50 3.373(5) 161.2 .
N3 H3A S5 0.90 2.63 3.461(5) 153.4 3_675
N4 H4A S2 0.90 2.81 3.617(5) 150.3 2_655
N4 H4B S3 0.90 2.78 3.557(5) 144.7 .
N5 H5 S1 0.91 2.58 3.488(5) 173.6 3_665
N6 H6A S5 0.90 2.89 3.632(5) 140.9 3_675
N6 H6B S2 0.90 2.61 3.477(5) 162.2 2_655
N7 H7A S6 0.90 2.74 3.491(6) 142.0 .
N7 H7B S5 0.90 2.71 3.542(5) 154.7 3_565
N8 H8 S4 0.91 2.61 3.468(6) 157.3 1_545
N9 H9A S6 0.90 2.64 3.524(8) 166.3 .
N9 H9B S5 0.90 2.76 3.569(8) 150.4 1_545

loop_
_geom_torsion_atom_site_label_1
_geom_torsion_atom_site_label_2
_geom_torsion_atom_site_label_3
_geom_torsion_atom_site_label_4
_geom_torsion
_geom_torsion_site_symmetry_1
_geom_torsion_site_symmetry_4
S3 As1 S1 As2 -175.81(6) . .
S2 As1 S1 As2 80.55(6) . .
S5 As2 S1 As1 179.79(6) . .
S4 As2 S1 As1 -78.61(7) . .
S3 As1 S2 As3 166.74(6) . .
S1 As1 S2 As3 -85.79(7) . .
S6 As3 S2 As1 -173.34(7) . .
S4 As3 S2 As1 81.42(7) . .
S5 As2 S4 As3 -173.78(6) . .
S1 As2 S4 As3 82.25(7) . .
S6 As3 S4 As2 176.70(7) . .
S2 As3 S4 As2 -80.35(7) . .
N6 Co1 N1 C1 166.9(4) . .
N5 Co1 N1 C1 -148.1(10) . .
N2 Co1 N1 C1 -6.6(4) . .
N3 Co1 N1 C1 74.3(4) . .
N4 Co1 N1 C1 -95.8(4) . .
N6 Co1 N2 C3 64.0(13) . .
N1 Co1 N2 C3 108.4(4) . .
N5 Co1 N2 C3 -78.2(4) . .
N3 Co1 N2 C3 12.6(4) . .
N4 Co1 N2 C3 -158.7(4) . .
N6 Co1 N2 C2 -60.8(12) . .
N1 Co1 N2 C2 -16.4(4) . .
N5 Co1 N2 C2 157.0(3) . .
N3 Co1 N2 C2 -112.2(4) . .
N4 Co1 N2 C2 76.5(4) . .
N6 Co1 N3 C4 -159.2(4) . .
N1 Co1 N3 C4 -67.7(4) . .
N5 Co1 N3 C4 119.2(4) . .
N2 Co1 N3 C4 13.6(4) . .
N4 Co1 N3 C4 58.8(10) . .
N6 Co1 N4 C5 -68.8(4) . .
N1 Co1 N4 C5 -160.4(4) . .
N5 Co1 N4 C5 11.4(4) . .
N2 Co1 N4 C5 117.5(4) . .
N3 Co1 N4 C5 72.9(10) . .
N6 Co1 N5 C7 -14.0(5) . .
N1 Co1 N5 C7 -59.6(12) . .
N2 Co1 N5 C7 160.3(4) . .
N3 Co1 N5 C7 78.1(5) . .
N4 Co1 N5 C7 -112.7(5) . .
N6 Co1 N5 C6 113.1(5) . .
N1 Co1 N5 C6 67.5(12) . .
N2 Co1 N5 C6 -72.7(5) . .
N3 Co1 N5 C6 -154.8(5) . .
N4 Co1 N5 C6 14.3(4) . .
N1 Co1 N6 C8 168.6(5) . .
N5 Co1 N6 C8 -4.1(5) . .
N2 Co1 N6 C8 -147.5(11) . .
N3 Co1 N6 C8 -96.8(5) . .
N4 Co1 N6 C8 75.6(5) . .
N8 Co2 N7 C9 179.2(5) 3 .
N8 Co2 N7 C9 -0.8(5) . .
N9 Co2 N7 C9 81.6(5) 3 .
N9 Co2 N7 C9 -98.4(5) . .
N7 Co2 N7 C9 -104(100) 3 .
N8 Co2 N8 C10 96(68) 3 .
N9 Co2 N8 C10 -115.5(5) 3 .
N9 Co2 N8 C10 64.5(5) . .
N7 Co2 N8 C10 -22.8(5) . .
N7 Co2 N8 C10 157.2(5) 3 .
N8 Co2 N8 C12 -136(68) 3 3
N9 Co2 N8 C12 12.4(5) 3 3
N9 Co2 N8 C12 -167.6(5) . 3
N7 Co2 N8 C12 105.0(5) . 3
N7 Co2 N8 C12 -75.0(5) 3 3
N8 Co2 N9 C11 -2.9(6) 3 .
N8 Co2 N9 C11 177.1(6) . .
N9 Co2 N9 C11 111(22) 3 .
N7 Co2 N9 C11 -101.7(6) . .
N7 Co2 N9 C11 78.3(6) 3 .
Co1 N1 C1 C2 28.0(6) . .
C3 N2 C2 C1 -83.9(6) . .
Co1 N2 C2 C1 37.7(6) . .
N1 C1 C2 N2 -44.4(7) . .
C2 N2 C3 C4 83.9(6) . .
Co1 N2 C3 C4 -36.6(6) . .
Co1 N3 C4 C3 -36.1(6) . .
N2 C3 C4 N3 49.0(7) . .
Co1 N4 C5 C6 -34.8(7) . .
C7 N5 C6 C5 85.2(7) . .
Co1 N5 C6 C5 -37.3(7) . .
N4 C5 C6 N5 48.5(8) . .
C6 N5 C7 C8 -91.7(9) . .
Co1 N5 C7 C8 31.6(9) . .
N5 C7 C8 N6 -37.0(11) . .
Co1 N6 C8 C7 22.7(9) . .
Co2 N7 C9 C10 24.1(8) . .
C12 N8 C10 C9 -78.3(9) 3 .
Co2 N8 C10 C9 43.4(8) . .
N7 C9 C10 N8 -45.5(9) . .
Co2 N9 C11 C12 18.9(10) . .
N9 C11 C12 N8 -31.8(12) . 3
